data_4316874
loop_
_publ_author_name
'Chelsea L. Mandell'
'Shannon S. Kleinbach'
'William G. Dougherty'
'W. Scott Kassel'
'Chip Nataro'

_publ_section_title
;
 Electrochemistry of 1,1'-Bis(2,4-dialkylphosphetanyl)ferrocene and
 1,1'-Bis(2,5-dialkylphospholanyl)ferrocene Ligands: Free Phosphines,
 Metal Complexes, and Chalcogenides
;
_journal_name_full 'Inorganic Chemistry'
_journal_page_first 9718
_journal_page_last 9727
_journal_paper_doi 10.1021/ic1016164
_journal_volume 49
_journal_year 2010
_chemical_absolute_configuration syn
_chemical_formula_sum 'C12 H18 Fe0.5 P S'
_chemical_formula_weight 253.22
_chemical_name_systematic
; 
 ? 
;
_space_group_IT_number 96
_symmetry_cell_setting tetragonal
_symmetry_space_group_name_Hall 'P 4nw 2abw'
_symmetry_space_group_name_H-M 'P 43 21 2'
_atom_sites_solution_hydrogens geom
_atom_sites_solution_primary direct
_atom_sites_solution_secondary difmap
_audit_creation_method SHELXL-97
_cell_angle_alpha 90.00
_cell_angle_beta 90.00
_cell_angle_gamma 90.00
_cell_formula_units_Z 8
_cell_length_a 7.7105(9)
_cell_length_b 7.7105(9)
_cell_length_c 41.386(5)
_cell_measurement_reflns_used 8740
_cell_measurement_temperature 135(2)
_cell_measurement_theta_max 33.22
_cell_measurement_theta_min 2.69
_cell_volume 2460.5(5)
_computing_cell_refinement 'Bruker SAINT'
_computing_data_collection 'Bruker APEX2'
_computing_data_reduction 'Bruker SAINT'
_computing_molecular_graphics 'Bruker SHELXTL'
_computing_publication_material 'Bruker SHELXTL'
_computing_structure_refinement 'SHELXL-97 (Sheldrick, 2008)'
_computing_structure_solution 'SHELXS-97 (Sheldrick, 2008)'
_diffrn_ambient_temperature 135(2)
_diffrn_measured_fraction_theta_full 1.000
_diffrn_measured_fraction_theta_max 1.000
_diffrn_measurement_device_type 'Bruker APEX-II CCD'
_diffrn_measurement_method '\f and \w scans'
_diffrn_radiation_monochromator graphite
_diffrn_radiation_source 'fine-focus sealed tube'
_diffrn_radiation_type MoK\a
_diffrn_radiation_wavelength 0.71073
_diffrn_reflns_av_R_equivalents 0.0345
_diffrn_reflns_av_sigmaI/netI 0.0269
_diffrn_reflns_limit_h_max 10
_diffrn_reflns_limit_h_min -10
_diffrn_reflns_limit_k_max 11
_diffrn_reflns_limit_k_min -11
_diffrn_reflns_limit_l_max 63
_diffrn_reflns_limit_l_min -63
_diffrn_reflns_number 25456
_diffrn_reflns_theta_full 25.00
_diffrn_reflns_theta_max 33.29
_diffrn_reflns_theta_min 1.97
_exptl_absorpt_coefficient_mu 0.922
_exptl_absorpt_correction_T_max 0.8741
_exptl_absorpt_correction_T_min 0.8370
_exptl_absorpt_correction_type multi-scan
_exptl_absorpt_process_details SADABS
_exptl_crystal_colour orange
_exptl_crystal_density_diffrn 1.367
_exptl_crystal_density_method 'not measured'
_exptl_crystal_description block
_exptl_crystal_F_000 1072
_exptl_crystal_size_max 0.20
_exptl_crystal_size_mid 0.15
_exptl_crystal_size_min 0.15
_refine_diff_density_max 0.336
_refine_diff_density_min -0.372
_refine_diff_density_rms 0.086
_refine_ls_abs_structure_details 'Flack H D (1983), Acta Cryst. A39, 876-881'
_refine_ls_abs_structure_Flack 0.010(13)
_refine_ls_extinction_method none
_refine_ls_goodness_of_fit_ref 1.069
_refine_ls_hydrogen_treatment constr
_refine_ls_matrix_type full
_refine_ls_number_parameters 134
_refine_ls_number_reflns 4733
_refine_ls_number_restraints 0
_refine_ls_restrained_S_all 1.069
_refine_ls_R_factor_all 0.0329
_refine_ls_R_factor_gt 0.0298
_refine_ls_shift/su_max 0.001
_refine_ls_shift/su_mean 0.000
_refine_ls_structure_factor_coef Fsqd
_refine_ls_weighting_details 'calc w=1/[\s^2^(Fo^2^)+(0.0388P)^2^+0.6426P] where P=(Fo^2^+2Fc^2^)/3'
_refine_ls_weighting_scheme calc
_refine_ls_wR_factor_gt 0.0741
_refine_ls_wR_factor_ref 0.0755
_reflns_number_gt 4438
_reflns_number_total 4733
_reflns_threshold_expression >2sigma(I)
_cod_data_source_file ic1016164_si_002_04.cif
_cod_data_source_block '[SEtFTS2]'
_cod_depositor_comments
;
The following automatic conversions were performed:

'_symmetry_cell_setting' value 'Tetragonal' changed to 'tetragonal'
according to the built-in table from CIF Core dictionary named
'cif_core.dic' version 2.4.1 from 2010-06-29.

Automatic conversion script
Id: cif_fix_values 1646 2011-03-28 12:23:43Z adriana 
;
_cod_original_formula_sum 'C12 H18 Fe0.50 P S'
_cod_database_code 4316874

loop_
_symmetry_equiv_pos_as_xyz
'x, y, z'
'-x, -y, z+1/2'
'-y+1/2, x+1/2, z+3/4'
'y+1/2, -x+1/2, z+1/4'
'-x+1/2, y+1/2, -z+3/4'
'x+1/2, -y+1/2, -z+1/4'
'y, x, -z'
'-y, -x, -z+1/2'

loop_
_atom_site_label
_atom_site_type_symbol
_atom_site_fract_x
_atom_site_fract_y
_atom_site_fract_z
_atom_site_U_iso_or_equiv
_atom_site_adp_type
_atom_site_occupancy
_atom_site_symmetry_multiplicity
_atom_site_calc_flag
_atom_site_refinement_flags
_atom_site_disorder_assembly
_atom_site_disorder_group
Fe1 Fe 0.95018(2) 0.95018(2) 0.0000 0.01370(6) Uani 1 2 d S . .
P1 P 0.79403(5) 1.18655(5) 0.062469(8) 0.01631(7) Uani 1 1 d . . .
S1 S 0.99761(5) 1.31315(6) 0.076922(9) 0.02619(9) Uani 1 1 d . . .
C1 C 0.79784(18) 1.13607(18) 0.02037(3) 0.0168(2) Uani 1 1 d . . .
C2 C 0.69340(18) 1.0110(2) 0.00382(3) 0.0204(3) Uani 1 1 d . . .
H2A H 0.6015 0.9368 0.0138 0.024 Uiso 1 1 calc R . .
C3 C 1.0118(2) 0.7422(2) 0.02931(3) 0.0226(3) Uani 1 1 d . . .
H3A H 0.9366 0.6922 0.0466 0.027 Uiso 1 1 calc R . .
C4 C 1.1332(2) 0.8783(2) 0.03326(3) 0.0227(3) Uani 1 1 d . . .
H4A H 1.1589 0.9402 0.0540 0.027 Uiso 1 1 calc R . .
C5 C 1.21146(18) 0.91309(19) 0.00296(3) 0.0197(2) Uani 1 1 d . . .
H5A H 1.3029 1.0021 -0.0014 0.024 Uiso 1 1 calc R . .
C6 C 0.5296(3) 1.5439(3) 0.04394(5) 0.0388(4) Uani 1 1 d . . .
H6A H 0.4517 1.6047 0.0290 0.058 Uiso 1 1 calc R . .
H6B H 0.6467 1.5406 0.0348 0.058 Uiso 1 1 calc R . .
H6C H 0.5321 1.6053 0.0647 0.058 Uiso 1 1 calc R . .
C7 C 0.4648(2) 1.3602(2) 0.04912(4) 0.0276(3) Uani 1 1 d . . .
H7A H 0.3437 1.3645 0.0571 0.033 Uiso 1 1 calc R . .
H7B H 0.4647 1.2983 0.0282 0.033 Uiso 1 1 calc R . .
C8 C 0.5747(2) 1.2599(2) 0.07309(4) 0.0219(3) Uani 1 1 d . . .
H8A H 0.5808 1.3271 0.0937 0.026 Uiso 1 1 calc R . .
C9 C 0.5267(2) 1.0690(2) 0.08107(4) 0.0245(3) Uani 1 1 d . . .
H9A H 0.4576 1.0146 0.0636 0.029 Uiso 1 1 calc R . .
H9B H 0.4637 1.0592 0.1018 0.029 Uiso 1 1 calc R . .
C10 C 0.7135(2) 0.9915(2) 0.08319(3) 0.0199(3) Uani 1 1 d . . .
H10A H 0.7269 0.8846 0.0697 0.024 Uiso 1 1 calc R . .
C11 C 0.7862(2) 0.9685(2) 0.11710(3) 0.0228(3) Uani 1 1 d . . .
H11A H 0.9135 0.9537 0.1158 0.027 Uiso 1 1 calc R . .
H11B H 0.7622 1.0741 0.1299 0.027 Uiso 1 1 calc R . .
C12 C 0.7074(3) 0.8123(3) 0.13403(4) 0.0333(4) Uani 1 1 d . . .
H12A H 0.7532 0.8046 0.1561 0.050 Uiso 1 1 calc R . .
H12B H 0.7373 0.7066 0.1221 0.050 Uiso 1 1 calc R . .
H12C H 0.5810 0.8250 0.1348 0.050 Uiso 1 1 calc R . .

loop_
_atom_site_aniso_label
_atom_site_aniso_U_11
_atom_site_aniso_U_22
_atom_site_aniso_U_33
_atom_site_aniso_U_23
_atom_site_aniso_U_13
_atom_site_aniso_U_12
Fe1 0.01518(8) 0.01518(8) 0.01075(9) 0.00047(6) -0.00047(6) 0.00040(9)
P1 0.01350(16) 0.01989(18) 0.01553(12) -0.00322(12) 0.00112(11) -0.00228(11)
S1 0.02022(18) 0.0330(2) 0.02533(15) -0.00601(15) -0.00137(14) -0.00997(14)
C1 0.0151(6) 0.0182(6) 0.0170(5) -0.0012(4) -0.0001(4) 0.0016(4)
C2 0.0149(6) 0.0262(7) 0.0202(5) -0.0036(5) -0.0023(5) 0.0007(5)
C3 0.0287(8) 0.0231(7) 0.0160(5) 0.0063(5) 0.0020(5) 0.0055(5)
C4 0.0238(8) 0.0304(8) 0.0139(5) -0.0004(5) -0.0037(5) 0.0074(5)
C5 0.0161(6) 0.0233(7) 0.0198(5) -0.0018(5) -0.0039(5) 0.0021(4)
C6 0.0398(11) 0.0313(10) 0.0454(9) 0.0047(8) 0.0005(8) 0.0046(7)
C7 0.0183(7) 0.0329(9) 0.0315(7) -0.0004(6) 0.0011(6) 0.0038(6)
C8 0.0159(7) 0.0279(8) 0.0219(6) -0.0044(5) 0.0031(5) -0.0006(5)
C9 0.0161(7) 0.0334(8) 0.0239(6) 0.0013(6) 0.0024(5) -0.0046(5)
C10 0.0197(7) 0.0233(7) 0.0169(5) -0.0018(5) 0.0039(5) -0.0040(5)
C11 0.0232(7) 0.0276(8) 0.0175(5) 0.0010(5) 0.0016(5) -0.0017(5)
C12 0.0352(10) 0.0363(10) 0.0286(7) 0.0103(7) 0.0016(7) -0.0025(7)

loop_
_atom_type_symbol
_atom_type_description
_atom_type_scat_dispersion_real
_atom_type_scat_dispersion_imag
_atom_type_scat_source
C C 0.0033 0.0016 'International Tables Vol C Tables 4.2.6.8 and 6.1.1.4'
H H 0.0000 0.0000 'International Tables Vol C Tables 4.2.6.8 and 6.1.1.4'
P P 0.1023 0.0942 'International Tables Vol C Tables 4.2.6.8 and 6.1.1.4'
S S 0.1246 0.1234 'International Tables Vol C Tables 4.2.6.8 and 6.1.1.4'
Fe Fe 0.3463 0.8444 'International Tables Vol C Tables 4.2.6.8 and 6.1.1.4'

loop_
_geom_angle_atom_site_label_1
_geom_angle_atom_site_label_2
_geom_angle_atom_site_label_3
_geom_angle
_geom_angle_site_symmetry_1
_geom_angle_site_symmetry_3
_geom_angle_publ_flag
C1 Fe1 C1 169.69(8) . 7 ?
C1 Fe1 C5 130.10(6) . . ?
C1 Fe1 C5 41.25(5) 7 . ?
C1 Fe1 C5 41.25(5) . 7 ?
C1 Fe1 C5 130.10(6) 7 7 ?
C5 Fe1 C5 106.31(9) . 7 ?
C1 Fe1 C2 147.97(6) . 7 ?
C1 Fe1 C2 41.09(6) 7 7 ?
C5 Fe1 C2 68.98(6) . 7 ?
C5 Fe1 C2 170.52(6) 7 7 ?
C1 Fe1 C2 41.08(6) . . ?
C1 Fe1 C2 147.97(6) 7 . ?
C5 Fe1 C2 170.52(6) . . ?
C5 Fe1 C2 68.98(6) 7 . ?
C2 Fe1 C2 116.88(9) 7 . ?
C1 Fe1 C4 68.72(5) . 7 ?
C1 Fe1 C4 108.05(6) 7 7 ?
C5 Fe1 C4 113.86(7) . 7 ?
C5 Fe1 C4 40.58(6) 7 7 ?
C2 Fe1 C4 132.74(6) 7 7 ?
C2 Fe1 C4 68.36(6) . 7 ?
C1 Fe1 C4 108.05(6) . . ?
C1 Fe1 C4 68.72(5) 7 . ?
C5 Fe1 C4 40.58(6) . . ?
C5 Fe1 C4 113.86(7) 7 . ?
C2 Fe1 C4 68.36(6) 7 . ?
C2 Fe1 C4 132.73(6) . . ?
C4 Fe1 C4 145.57(11) 7 . ?
C1 Fe1 C3 115.85(6) . . ?
C1 Fe1 C3 68.49(6) 7 . ?
C5 Fe1 C3 68.18(6) . . ?
C5 Fe1 C3 146.57(6) 7 . ?
C2 Fe1 C3 40.52(6) 7 . ?
C2 Fe1 C3 110.86(6) . . ?
C4 Fe1 C3 172.65(7) 7 . ?
C4 Fe1 C3 40.25(7) . . ?
C1 Fe1 C3 68.49(6) . 7 ?
C1 Fe1 C3 115.85(6) 7 7 ?
C5 Fe1 C3 146.57(6) . 7 ?
C5 Fe1 C3 68.18(6) 7 7 ?
C2 Fe1 C3 110.86(6) 7 7 ?
C2 Fe1 C3 40.52(6) . 7 ?
C4 Fe1 C3 40.24(7) 7 7 ?
C4 Fe1 C3 172.65(7) . 7 ?
C3 Fe1 C3 134.59(10) . 7 ?
C1 P1 C8 108.41(7) . . ?
C1 P1 C10 106.40(6) . . ?
C8 P1 C10 80.17(7) . . ?
C1 P1 S1 113.37(5) . . ?
C8 P1 S1 121.03(5) . . ?
C10 P1 S1 122.69(5) . . ?
C2 C1 C5 107.44(11) . 7 ?
C2 C1 P1 127.20(11) . . ?
C5 C1 P1 125.33(11) 7 . ?
C2 C1 Fe1 69.65(8) . . ?
C5 C1 Fe1 69.48(8) 7 . ?
P1 C1 Fe1 124.54(7) . . ?
C3 C2 C1 108.03(13) 7 . ?
C3 C2 Fe1 70.69(8) 7 . ?
C1 C2 Fe1 69.26(8) . . ?
C4 C3 C2 108.08(13) . 7 ?
C4 C3 Fe1 69.17(8) . . ?
C2 C3 Fe1 68.79(8) 7 . ?
C3 C4 C5 108.65(12) . . ?
C3 C4 Fe1 70.59(8) . . ?
C5 C4 Fe1 69.37(8) . . ?
C4 C5 C1 107.79(13) . 7 ?
C4 C5 Fe1 70.05(8) . . ?
C1 C5 Fe1 69.28(8) 7 . ?
C8 C7 C6 112.62(15) . . ?
C7 C8 C9 119.28(13) . . ?
C7 C8 P1 121.01(11) . . ?
C9 C8 P1 88.78(10) . . ?
C8 C9 C10 98.89(12) . . ?
C11 C10 C9 115.85(12) . . ?
C11 C10 P1 113.65(11) . . ?
C9 C10 P1 88.42(10) . . ?
C12 C11 C10 111.75(14) . . ?

loop_
_geom_bond_atom_site_label_1
_geom_bond_atom_site_label_2
_geom_bond_distance
_geom_bond_site_symmetry_2
_geom_bond_publ_flag
Fe1 C1 2.0358(14) . ?
Fe1 C1 2.0358(14) 7 ?
Fe1 C5 2.0385(14) . ?
Fe1 C5 2.0385(14) 7 ?
Fe1 C2 2.0409(14) 7 ?
Fe1 C2 2.0409(14) . ?
Fe1 C4 2.0473(14) 7 ?
Fe1 C4 2.0474(14) . ?
Fe1 C3 2.0661(14) . ?
Fe1 C3 2.0661(14) 7 ?
P1 C1 1.7857(13) . ?
P1 C8 1.8364(16) . ?
P1 C10 1.8393(15) . ?
P1 S1 1.9429(6) . ?
C1 C2 1.431(2) . ?
C1 C5 1.4352(19) 7 ?
C2 C3 1.4224(19) 7 ?
C3 C4 1.415(2) . ?
C3 C2 1.4223(19) 7 ?
C4 C5 1.417(2) . ?
C5 C1 1.4352(19) 7 ?
C6 C7 1.517(3) . ?
C7 C8 1.517(2) . ?
C8 C9 1.553(2) . ?
C9 C10 1.562(2) . ?
C10 C11 1.522(2) . ?
C11 C12 1.520(2) . ?
